data_2002291
loop_
_publ_author_name
'Schweizer, M'
'Mueller-Buschbaum, Hk'

_publ_section_title
;
Zur Verbindungsbildung von Me O: M2 O3, Teil III. Zur Kenntnis von Be
Ga2 O4
;
_journal_name_full
;
Zeitschrift fuer Naturforschung, Teil B. Anorganische Chemie,
Organische Chemie (33,1978-41,1986)
;
_journal_page_first 1067
_journal_page_last 1069
_journal_volume 34
_journal_year 1979
_chemical_formula_structural 'Be Ga2 O4'
_chemical_formula_sum 'Be Ga2 O4'
_chemical_name_systematic 'Beryllium digallium oxide'
_space_group_IT_number 176
_symmetry_cell_setting hexagonal
_symmetry_Int_Tables_number 176
_symmetry_space_group_name_Hall '-P 6c'
_symmetry_space_group_name_H-M 'P 63/m'
_cell_angle_alpha 90
_cell_angle_beta 90
_cell_angle_gamma 120
_cell_formula_units_Z 2
_cell_length_a 7.75
_cell_length_b 7.75
_cell_length_c 2.98
_cell_volume 155.0
_refine_ls_R_factor_all 0.066
_cod_database_code 2002291

loop_
_symmetry_equiv_pos_as_xyz
x,y,z
-y,x-y,z
y-x,-x,z
-x,-y,1/2+z
y,y-x,1/2+z
x-y,x,1/2+z
-x,-y,-z
y,y-x,-z
x-y,x,-z
x,y,1/2-z
-y,x-y,1/2-z
y-x,-x,1/2-z

loop_
_atom_site_label
_atom_site_type_symbol
_atom_site_symmetry_multiplicity
_atom_site_Wyckoff_symbol
_atom_site_fract_x
_atom_site_fract_y
_atom_site_fract_z
_atom_site_occupancy
_atom_site_attached_hydrogens
_atom_site_calc_flag
Be1 Be2+ 6 h 0.4072 0.2371 0.25 0.3333 0 d
Ga1 Ga3+ 6 h 0.4072 0.2371 0.25 0.6666 0 d
O1 O2- 6 h 0.024 0.332 0.25 1. 0 d
O2 O2- 2 d 0.6666 0.3333 0.25 1. 0 d

loop_
_atom_type_symbol
_atom_type_oxidation_number
Be2+ 2.000
Ga3+ 3.000
O2- -2.000
